data_2102620
loop_
_publ_author_name
'Zordan, Fiorenzo'
'Brammer, Lee'

_publ_section_title
;
 Water molecules insert into N---H&#x00B7;&#x00B7;&#x00B7;Cl---<i>M</i>
 hydrogen bonds while <i>M</i>---Cl&#x00B7;&#x00B7;&#x00B7;<i>X</i>---C
 halogen bonds remain intact in dihydrates of halopyridinium
 hexachloroplatinates
;
_journal_issue 5
_journal_name_full 'Acta Crystallographica Section B'
_journal_page_first 512
_journal_page_last 519
_journal_paper_doi 10.1107/S0108768104016064
_journal_volume 60
_journal_year 2004
_chemical_formula_moiety '2(C5 H5 Br N), Cl6 Pt, 2(H2 O)'
_chemical_formula_sum 'C10 H14 Br2 Cl6 N2 O2 Pt'
_chemical_formula_weight 761.84
_chemical_name_systematic
;
 ?
;
_space_group_IT_number 14
_symmetry_cell_setting monoclinic
_symmetry_space_group_name_Hall '-P 2yn'
_symmetry_space_group_name_H-M 'P 1 21/n 1'
_atom_sites_solution_hydrogens geom
_atom_sites_solution_primary direct
_atom_sites_solution_secondary difmap
_audit_creation_method SHELXL-97
_cell_angle_alpha 90.00
_cell_angle_beta 108.076(2)
_cell_angle_gamma 90.00
_cell_formula_units_Z 2
_cell_length_a 10.6340(10)
_cell_length_b 9.1310(10)
_cell_length_c 11.0300(10)
_cell_measurement_reflns_used 6242
_cell_measurement_temperature 150(5)
_cell_measurement_theta_max 27.958
_cell_measurement_theta_min 2.332
_cell_volume 1018.14(17)
_computing_structure_refinement 'SHELXL-97 (Sheldrick, 1997)'
_computing_structure_solution 'SHELXS-97 (Sheldrick, 1990)'
_diffrn_ambient_temperature 150(2)
_diffrn_measured_fraction_theta_full 0.994
_diffrn_measured_fraction_theta_max 0.994
_diffrn_measurement_device_type 'Bruker Smart 1000 CCD'
_diffrn_measurement_method \w-scans
_diffrn_radiation_monochromator graphite
_diffrn_radiation_source 'fine-focus sealed tube'
_diffrn_radiation_type MoK\a
_diffrn_radiation_wavelength 0.71073
_diffrn_reflns_av_R_equivalents 0.0298
_diffrn_reflns_av_sigmaI/netI 0.0229
_diffrn_reflns_limit_h_max 13
_diffrn_reflns_limit_h_min -13
_diffrn_reflns_limit_k_max 11
_diffrn_reflns_limit_k_min -11
_diffrn_reflns_limit_l_max 14
_diffrn_reflns_limit_l_min -14
_diffrn_reflns_number 11279
_diffrn_reflns_theta_full 27.84
_diffrn_reflns_theta_max 27.84
_diffrn_reflns_theta_min 2.32
_exptl_absorpt_coefficient_mu 11.609
_exptl_absorpt_correction_T_max 0.1942
_exptl_absorpt_correction_T_min 0.1284
_exptl_absorpt_correction_type multi-scan
_exptl_absorpt_process_details sadabs
_exptl_crystal_colour brown
_exptl_crystal_density_diffrn 2.485
_exptl_crystal_density_method 'not measured'
_exptl_crystal_description prismatic
_exptl_crystal_F_000 708
_exptl_crystal_size_max 0.30
_exptl_crystal_size_mid 0.25
_exptl_crystal_size_min 0.21
_refine_diff_density_max 1.296
_refine_diff_density_min -0.743
_refine_ls_extinction_method none
_refine_ls_goodness_of_fit_ref 0.997
_refine_ls_hydrogen_treatment mixed
_refine_ls_matrix_type full
_refine_ls_number_parameters 112
_refine_ls_number_reflns 2399
_refine_ls_number_restraints 0
_refine_ls_restrained_S_all 0.997
_refine_ls_R_factor_all 0.0283
_refine_ls_R_factor_gt 0.0235
_refine_ls_shift/su_max 0.000
_refine_ls_shift/su_mean 0.000
_refine_ls_structure_factor_coef Fsqd
_refine_ls_weighting_details 'calc w=1/[\s^2^(Fo^2^)+(0.0433P)^2^+1.4669P] where P=(Fo^2^+2Fc^2^)/3'
_refine_ls_weighting_scheme calc
_refine_ls_wR_factor_gt 0.0662
_refine_ls_wR_factor_ref 0.0688
_reflns_number_gt 2095
_reflns_number_total 2399
_reflns_threshold_expression >2sigma(I)
_cod_data_source_file de5008.cif
_cod_data_source_block ilb117m
_cod_original_cell_volume 1018.08(16)
_cod_original_sg_symbol_H-M P2(1)/n
_cod_database_code 2102620

loop_
_symmetry_equiv_pos_as_xyz
'x, y, z'
'-x+1/2, y+1/2, -z+1/2'
'-x, -y, -z'
'x-1/2, -y-1/2, z-1/2'

loop_
_atom_site_label
_atom_site_fract_x
_atom_site_fract_y
_atom_site_fract_z
_atom_site_U_iso_or_equiv
_atom_site_adp_type
_atom_site_calc_flag
_atom_site_refinement_flags
_atom_site_occupancy
_atom_site_type_symbol
Pt1 0.0000 0.0000 0.0000 0.01749(8) Uani d S 1 Pt
Cl1 -0.17185(9) 0.16638(10) -0.08594(9) 0.0224(2) Uani d . 1 Cl
Cl2 0.14537(9) 0.15725(10) -0.05770(9) 0.0229(2) Uani d . 1 Cl
Cl3 0.04839(9) 0.11516(10) 0.19893(8) 0.0230(2) Uani d . 1 Cl
N1 0.0017(4) 0.5084(3) 0.2162(4) 0.0250(8) Uani d . 1 N
H1 0.0602 0.4798 0.1796 0.030 Uiso calc R 1 H
C2 0.0405(4) 0.6001(4) 0.3156(4) 0.0246(8) Uani d . 1 C
H2 0.1296 0.6330 0.3458 0.029 Uiso calc R 1 H
C3 -0.0504(4) 0.6462(4) 0.3735(4) 0.0216(8) Uani d . 1 C
Br1 0.00161(4) 0.77609(5) 0.51315(4) 0.03128(12) Uani d . 1 Br
C4 -0.1796(4) 0.5967(4) 0.3286(4) 0.0241(8) Uani d . 1 C
H4 -0.2430 0.6275 0.3679 0.029 Uiso calc R 1 H
C5 -0.2152(5) 0.5018(4) 0.2257(4) 0.0276(9) Uani d . 1 C
H5 -0.3035 0.4667 0.1935 0.033 Uiso calc R 1 H
C6 -0.1214(4) 0.4587(5) 0.1705(4) 0.0245(8) Uani d . 1 C
H6 -0.1447 0.3935 0.0999 0.029 Uiso calc R 1 H
O1 0.1894(3) 0.4502(4) 0.1079(3) 0.0280(7) Uani d . 1 O
H1W 0.247(6) 0.461(6) 0.149(6) 0.034 Uiso d . 1 H
H2W 0.185(5) 0.378(6) 0.084(5) 0.034 Uiso d . 1 H

loop_
_atom_site_aniso_label
_atom_site_aniso_U_11
_atom_site_aniso_U_22
_atom_site_aniso_U_33
_atom_site_aniso_U_12
_atom_site_aniso_U_13
_atom_site_aniso_U_23
Pt1 0.02001(13) 0.01578(12) 0.01627(12) 0.00084(7) 0.00502(8) -0.00146(7)
Cl1 0.0246(5) 0.0206(4) 0.0206(4) 0.0063(3) 0.0051(3) 0.0000(3)
Cl2 0.0259(5) 0.0197(4) 0.0251(5) -0.0026(3) 0.0108(4) -0.0020(3)
Cl3 0.0274(5) 0.0227(4) 0.0173(4) 0.0023(3) 0.0044(3) -0.0043(3)
N1 0.033(2) 0.0218(18) 0.0225(18) 0.0045(13) 0.0116(15) 0.0003(12)
C2 0.0244(19) 0.0226(19) 0.024(2) 0.0005(15) 0.0039(15) 0.0001(16)
C3 0.029(2) 0.0161(17) 0.0197(18) 0.0005(14) 0.0073(15) 0.0009(14)
Br1 0.0349(2) 0.0289(2) 0.0260(2) 0.00268(16) 0.00361(18) -0.01077(16)
C4 0.028(2) 0.0215(19) 0.0230(19) 0.0007(15) 0.0085(16) 0.0011(15)
C5 0.033(2) 0.022(2) 0.024(2) -0.0045(15) 0.0041(18) 0.0044(15)
C6 0.035(2) 0.0194(18) 0.0170(18) -0.0007(16) 0.0041(16) 0.0009(15)
O1 0.0320(17) 0.0269(15) 0.0235(16) -0.0023(14) 0.0065(13) -0.0060(13)

loop_
_atom_type_symbol
_atom_type_description
_atom_type_scat_dispersion_real
_atom_type_scat_dispersion_imag
_atom_type_scat_source
C C 0.0033 0.0016 'International Tables Vol C Tables 4.2.6.8 and 6.1.1.4'
H H 0.0000 0.0000 'International Tables Vol C Tables 4.2.6.8 and 6.1.1.4'
N N 0.0061 0.0033 'International Tables Vol C Tables 4.2.6.8 and 6.1.1.4'
Cl Cl 0.1484 0.1585 'International Tables Vol C Tables 4.2.6.8 and 6.1.1.4'
Br Br -0.2901 2.4595 'International Tables Vol C Tables 4.2.6.8 and 6.1.1.4'
Pt Pt -1.7033 8.3905 'International Tables Vol C Tables 4.2.6.8 and 6.1.1.4'
O O 0.0106 0.0060 'International Tables Vol C Tables 4.2.6.8 and 6.1.1.4'

loop_
_geom_angle_atom_site_label_1
_geom_angle_atom_site_label_2
_geom_angle_atom_site_label_3
_geom_angle_site_symmetry_1
_geom_angle_site_symmetry_3
_geom_angle
Cl2 Pt1 Cl2 3 . 180.00(5)
Cl2 Pt1 Cl1 3 3 89.44(3)
Cl2 Pt1 Cl1 . 3 90.56(3)
Cl2 Pt1 Cl1 3 . 90.56(3)
Cl2 Pt1 Cl1 . . 89.44(3)
Cl1 Pt1 Cl1 3 . 180.00(7)
Cl2 Pt1 Cl3 3 3 90.44(3)
Cl2 Pt1 Cl3 . 3 89.56(3)
Cl1 Pt1 Cl3 3 3 90.29(3)
Cl1 Pt1 Cl3 . 3 89.71(3)
Cl2 Pt1 Cl3 3 . 89.56(3)
Cl2 Pt1 Cl3 . . 90.44(3)
Cl1 Pt1 Cl3 3 . 89.71(3)
Cl1 Pt1 Cl3 . . 90.29(3)
Cl3 Pt1 Cl3 3 . 180.00(2)
C6 N1 C2 . . 122.8(4)
C6 N1 H1 . . 118.6
C2 N1 H1 . . 118.6
N1 C2 C3 . . 119.2(4)
N1 C2 H2 . . 120.4
C3 C2 H2 . . 120.4
C2 C3 C4 . . 119.7(4)
C2 C3 Br1 . . 120.0(3)
C4 C3 Br1 . . 120.3(3)
C5 C4 C3 . . 119.1(4)
C5 C4 H4 . . 120.4
C3 C4 H4 . . 120.4
C6 C5 C4 . . 119.3(4)
C6 C5 H5 . . 120.3
C4 C5 H5 . . 120.3
N1 C6 C5 . . 119.9(4)
N1 C6 H6 . . 120.1
C5 C6 H6 . . 120.1
H1W O1 H2W . . 110(7)

loop_
_geom_bond_atom_site_label_1
_geom_bond_atom_site_label_2
_geom_bond_site_symmetry_2
_geom_bond_distance
Pt1 Cl2 3 2.3381(9)
Pt1 Cl2 . 2.3381(9)
Pt1 Cl1 3 2.3390(9)
Pt1 Cl1 . 2.3390(9)
Pt1 Cl3 3 2.3418(9)
Pt1 Cl3 . 2.3418(9)
N1 C6 . 1.328(6)
N1 C2 . 1.338(5)
N1 H1 . 0.8800
C2 C3 . 1.380(5)
C2 H2 . 0.9500
C3 C4 . 1.384(6)
C3 Br1 . 1.886(4)
C4 C5 . 1.384(6)
C4 H4 . 0.9500
C5 C6 . 1.378(6)
C5 H5 . 0.9500
C6 H6 . 0.9500
O1 H1W . 0.64(6)
O1 H2W . 0.70(5)
